data_4003508
loop_
_publ_author_name
'Pfrunder, Michael C.'
'Whittaker, Jacob J.'
'Parsons, Simon'
'Moubaraki, Boujemaa'
'Murray, Keith S.'
'Moggach, Stephen A.'
'Sharma, Neeraj'
'Micallef, Aaron S.'
'Clegg, Jack K.'
'McMurtrie, John C.'

_publ_section_title
;
 Controlling Spin Switching with Anionic Supramolecular Frameworks
;
_journal_name_full 'Chemistry of Materials'
_journal_paper_doi 10.1021/acs.chemmater.0c00375
_journal_year 2020
_chemical_formula_moiety 'C6 F3 I3, 2(I), C30 H22 Co N6'
_chemical_formula_sum 'C36 H22 Co F3 I5 N6'
_chemical_formula_weight 1289.02
_space_group_crystal_system orthorhombic
_space_group_IT_number 61
_space_group_name_Hall '-P 2ac 2ab'
_space_group_name_H-M_alt 'P b c a'
_atom_sites_solution_hydrogens geom
_audit_creation_date 2019-06-09
_audit_creation_method
;
Olex2 1.2
(compiled 2018.05.29 svn.r3508 for OlexSys, GUI svn.r5506)
;
_cell_angle_alpha 90
_cell_angle_beta 90
_cell_angle_gamma 90
_cell_formula_units_Z 8
_cell_length_a 19.602(3)
_cell_length_b 14.0363(14)
_cell_length_c 23.140(3)
_cell_measurement_reflns_used 2751
_cell_measurement_temperature 293(2)
_cell_measurement_theta_max 20.814
_cell_measurement_theta_min 3.033
_cell_volume 6366.7(14)
_computing_molecular_graphics 'Olex2 (Dolomanov et al., 2009)'
_computing_publication_material 'Olex2 (Dolomanov et al., 2009)'
_computing_structure_refinement 'ShelXL (Sheldrick, 2015)'
_diffrn_ambient_temperature 293(2)
_diffrn_measured_fraction_theta_full 0.826
_diffrn_measured_fraction_theta_max 0.826
_diffrn_measurement_device_type 'Oxford Diffraction SuperNova'
_diffrn_measurement_method \w
_diffrn_radiation_type MoK\a
_diffrn_radiation_wavelength 0.71073
_diffrn_reflns_av_R_equivalents 0.2465
_diffrn_reflns_av_unetI/netI 0.1034
_diffrn_reflns_Laue_measured_fraction_full 0.826
_diffrn_reflns_Laue_measured_fraction_max 0.826
_diffrn_reflns_limit_h_max 17
_diffrn_reflns_limit_h_min -17
_diffrn_reflns_limit_k_max 14
_diffrn_reflns_limit_k_min -14
_diffrn_reflns_limit_l_max 21
_diffrn_reflns_limit_l_min -20
_diffrn_reflns_number 31172
_diffrn_reflns_point_group_measured_fraction_full 0.826
_diffrn_reflns_point_group_measured_fraction_max 0.826
_diffrn_reflns_theta_full 20.815
_diffrn_reflns_theta_max 20.814
_diffrn_reflns_theta_min 3.033
_exptl_absorpt_coefficient_mu 5.448
_exptl_absorpt_correction_type multi-scan
_exptl_absorpt_process_details 'CrysAlis, (Oxford Diffraction, 2002)'
_exptl_crystal_colour Orange
_exptl_crystal_density_diffrn 2.690
_exptl_crystal_density_method 'not measured'
_exptl_crystal_description block
_exptl_crystal_F_000 4792
_exptl_crystal_size_max 0.2
_exptl_crystal_size_mid 0.1
_exptl_crystal_size_min 0.1
_exptl_transmission_factor_max 20.814
_exptl_transmission_factor_min 3.033
_refine_diff_density_max 2.464
_refine_diff_density_min -2.607
_refine_diff_density_rms 0.579
_refine_ls_extinction_method none
_refine_ls_goodness_of_fit_ref 1.438
_refine_ls_hydrogen_treatment constr
_refine_ls_matrix_type full
_refine_ls_number_parameters 400
_refine_ls_number_reflns 2751
_refine_ls_number_restraints 471
_refine_ls_restrained_S_all 1.319
_refine_ls_R_factor_all 0.1754
_refine_ls_R_factor_gt 0.1153
_refine_ls_shift/su_max 0.000
_refine_ls_shift/su_mean 0.000
_refine_ls_structure_factor_coef Fsqd
_refine_ls_weighting_details 'w=1/[\s^2^(Fo^2^)+(0.2000P)^2^] where P=(Fo^2^+2Fc^2^)/3'
_refine_ls_weighting_scheme calc
_refine_ls_wR_factor_gt 0.2866
_refine_ls_wR_factor_ref 0.3820
_reflns_Friedel_coverage 0.000
_reflns_number_gt 1779
_reflns_number_total 2751
_reflns_threshold_expression 'I > 2\s(I)'
_cod_data_source_file AllHPCIFs.cif
_cod_data_source_block cotpy_3gpatrans
_cod_original_cell_volume 6366.6(16)
_cod_database_code 4003508
_shelx_shelxl_version_number 2014/7
_shelx_space_group_comment
;
The symmetry employed for this shelxl refinement is uniquely defined
by the following loop, which should always be used as a source of
symmetry information in preference to the above space-group names.
They are only intended as comments.
;
_exptl_absorpt_special_details 'CrysAlis, (Oxford Diffraction, 2002)'
_olex2_refinement_description
;
1. Fixed Uiso
 At 1.2 times of:
  All C(H) groups
2. Uiso/Uaniso restraints and constraints
Uanis(F3) \\sim Ueq: with sigma of 0.005 and sigma for terminal atoms of 0.0025
Uanis(C20) = Uanis(N4) = Uanis(C16) = Uanis(C17) = Uanis(C18) = Uanis(C19)
Uanis(N2) = Uanis(C10) = Uanis(C9) = Uanis(C8) = Uanis(C7) = Uanis(C6)
3. Rigid body (RIGU) restrains
 All non-hydrogen atoms
 with sigma for 1-2 distances of 0.004 and sigma for 1-3 distances of 0.004
4.a Aromatic/amide H refined with riding coordinates:
 C27(H27), C8(H8), C29(H29), C24(H24), C17(H17), C18(H18), C28(H28), C13(H13),
 C12(H12), C30(H30), C16(H16), C9(H9), C19(H19), C23(H23), C22(H22), C2(H2),
 C14(H14), C7(H7), C15(H15), C4(H4), C3(H3), C1(H1)
;
_olex2_submission_special_instructions 'No special instructions were received'

loop_
_space_group_symop_operation_xyz
'x, y, z'
'-x+1/2, -y, z+1/2'
'x+1/2, -y+1/2, -z'
'-x, y+1/2, -z+1/2'
'-x, -y, -z'
'x-1/2, y, -z-1/2'
'-x-1/2, y-1/2, z'
'x, -y-1/2, z-1/2'

loop_
_atom_site_label
_atom_site_type_symbol
_atom_site_fract_x
_atom_site_fract_y
_atom_site_fract_z
_atom_site_U_iso_or_equiv
_atom_site_adp_type
_atom_site_occupancy
_atom_site_site_symmetry_order
_atom_site_calc_flag
_atom_site_refinement_flags_posn
_atom_site_refinement_flags_adp
_atom_site_refinement_flags_occupancy
_atom_site_disorder_assembly
_atom_site_disorder_group
I2 I 0.51484(16) 0.61140(19) 0.22530(13) 0.0436(11) Uani 1 1 d . U . . .
I5 I 0.43124(17) 0.4894(2) 0.12700(13) 0.0492(12) Uani 1 1 d . U . . .
I3 I 0.72541(16) 0.8247(2) 0.36965(14) 0.0469(12) Uani 1 1 d . U . . .
I4 I 0.40109(16) 0.5888(2) 0.60510(14) 0.0502(12) Uani 1 1 d . U . . .
Co1 Co 0.2422(3) 0.1881(4) 0.3685(2) 0.0378(17) Uani 1 1 d . U . . .
F1 F 0.4528(13) 0.6045(16) 0.3471(11) 0.055(6) Uani 1 1 d . U . . .
F2 F 0.6471(12) 0.7310(16) 0.2627(10) 0.045(5) Uani 1 1 d . U . . .
F3 F 0.6203(14) 0.7497(17) 0.4659(11) 0.064(6) Uani 1 1 d . U . . .
N3 N 0.3040(18) 0.304(2) 0.3417(15) 0.035(5) Uani 1 1 d . U . . .
N5 N 0.1669(18) 0.232(2) 0.3250(16) 0.037(5) Uani 1 1 d . U . . .
N2 N 0.3250(17) 0.157(2) 0.4097(14) 0.036(3) Uani 1 1 d . U . . .
C36 C 0.594(2) 0.724(3) 0.417(2) 0.042(7) Uani 1 1 d . U . . .
C31 C 0.537(2) 0.678(2) 0.4125(18) 0.035(7) Uani 1 1 d . U . . .
C27 C 0.227(2) 0.111(3) 0.198(2) 0.042(9) Uani 1 1 d . U . . .
H27 H 0.1983 0.1349 0.1691 0.051 Uiso 1 1 calc R . . . .
C10 C 0.386(2) 0.212(3) 0.3926(18) 0.036(3) Uani 1 1 d . U . . .
C8 C 0.448(2) 0.124(3) 0.4627(18) 0.036(3) Uani 1 1 d . U . . .
H8 H 0.4883 0.1123 0.4824 0.044 Uiso 1 1 calc R . . . .
C29 C 0.316(2) 0.019(2) 0.2272(17) 0.028(7) Uani 1 1 d . U . . .
H29 H 0.3502 -0.0251 0.2203 0.034 Uiso 1 1 calc R . . . .
N6 N 0.2595(18) 0.118(2) 0.2913(15) 0.037(5) Uani 1 1 d . U . . .
C11 C 0.371(2) 0.289(3) 0.3593(17) 0.032(7) Uani 1 1 d . U . . .
C24 C 0.117(2) 0.264(3) 0.2338(19) 0.048(10) Uani 1 1 d . U . . .
H24 H 0.1111 0.2469 0.1954 0.057 Uiso 1 1 calc R . . . .
C17 C 0.168(2) 0.295(3) 0.528(2) 0.042(4) Uani 1 1 d . U . . .
H17 H 0.1746 0.2949 0.5674 0.051 Uiso 1 1 calc R . . . .
C18 C 0.115(2) 0.343(3) 0.508(2) 0.042(4) Uani 1 1 d . U . . .
H18 H 0.0869 0.3699 0.5355 0.051 Uiso 1 1 calc R . . . .
C28 C 0.276(2) 0.048(2) 0.1812(19) 0.031(7) Uani 1 1 d . U . . .
H28 H 0.2813 0.0267 0.1434 0.037 Uiso 1 1 calc R . . . .
C21 C 0.128(2) 0.299(3) 0.353(2) 0.041(8) Uani 1 1 d . U . . .
C32 C 0.510(2) 0.648(3) 0.353(2) 0.040(7) Uani 1 1 d . U . . .
C5 C 0.268(2) 0.040(3) 0.4579(19) 0.040(8) Uani 1 1 d . U . . .
C25 C 0.170(2) 0.218(3) 0.2686(19) 0.036(7) Uani 1 1 d . U . . .
C20 C 0.142(2) 0.304(3) 0.416(2) 0.042(4) Uani 1 1 d . U . . .
C13 C 0.410(3) 0.415(4) 0.291(3) 0.09(2) Uani 1 1 d . U . . .
H13 H 0.4434 0.4506 0.2723 0.110 Uiso 1 1 calc R . . . .
C35 C 0.635(2) 0.749(3) 0.3620(19) 0.045(9) Uani 1 1 d . U . . .
C34 C 0.607(2) 0.718(3) 0.311(2) 0.046(8) Uani 1 1 d . U . . .
C12 C 0.422(2) 0.349(3) 0.3297(18) 0.039(9) Uani 1 1 d . U . . .
H12 H 0.4674 0.3389 0.3395 0.047 Uiso 1 1 calc R . . . .
C30 C 0.308(2) 0.054(3) 0.2838(19) 0.041(9) Uani 1 1 d . U . . .
H30 H 0.3351 0.0336 0.3142 0.050 Uiso 1 1 calc R . . . .
C16 C 0.210(2) 0.248(3) 0.498(2) 0.042(4) Uani 1 1 d . U . . .
H16 H 0.2462 0.2138 0.5126 0.051 Uiso 1 1 calc R . . . .
C9 C 0.450(2) 0.192(3) 0.4182(17) 0.036(3) Uani 1 1 d . U . . .
H9 H 0.4901 0.2220 0.4065 0.044 Uiso 1 1 calc R . . . .
C19 C 0.098(2) 0.357(3) 0.455(2) 0.042(4) Uani 1 1 d . U . . .
H19 H 0.0630 0.3960 0.4427 0.051 Uiso 1 1 calc R . . . .
C23 C 0.077(3) 0.333(4) 0.257(2) 0.085(19) Uani 1 1 d . U . . .
H23 H 0.0477 0.3669 0.2337 0.102 Uiso 1 1 calc R . . . .
C22 C 0.080(3) 0.352(3) 0.316(2) 0.058(12) Uani 1 1 d . U . . .
H22 H 0.0524 0.3985 0.3319 0.070 Uiso 1 1 calc R . . . .
C6 C 0.325(2) 0.084(3) 0.4493(18) 0.036(3) Uani 1 1 d . U . . .
C26 C 0.215(3) 0.145(3) 0.257(2) 0.051(10) Uani 1 1 d . U . . .
C2 C 0.149(2) -0.052(3) 0.462(2) 0.043(9) Uani 1 1 d . U . . .
H2 H 0.1084 -0.0874 0.4619 0.052 Uiso 1 1 calc R . . . .
C14 C 0.339(2) 0.427(3) 0.280(2) 0.046(10) Uani 1 1 d . U . . .
H14 H 0.3256 0.4774 0.2567 0.055 Uiso 1 1 calc R . . . .
C33 C 0.553(2) 0.667(3) 0.304(2) 0.039(7) Uani 1 1 d . U . . .
C7 C 0.389(2) 0.072(3) 0.4806(18) 0.036(3) Uani 1 1 d . U . . .
H7 H 0.3910 0.0301 0.5119 0.044 Uiso 1 1 calc R . . . .
C15 C 0.292(2) 0.371(3) 0.3000(19) 0.041(9) Uani 1 1 d . U . . .
H15 H 0.2484 0.3770 0.2853 0.049 Uiso 1 1 calc R . . . .
N4 N 0.1930(18) 0.255(2) 0.4320(15) 0.042(4) Uani 1 1 d . U . . .
I1 I 0.47825(15) 0.63562(19) 0.48178(13) 0.0441(11) Uani 1 1 d . U . A 1
N1 N 0.2190(17) 0.053(2) 0.4197(15) 0.034(5) Uani 1 1 d . U . . .
C4 C 0.253(3) -0.017(3) 0.506(2) 0.055(11) Uani 1 1 d . U . . .
H4 H 0.2850 -0.0240 0.5356 0.066 Uiso 1 1 calc R . . . .
C3 C 0.194(3) -0.061(3) 0.511(2) 0.050(10) Uani 1 1 d . U . . .
H3 H 0.1818 -0.0947 0.5439 0.061 Uiso 1 1 calc R . . . .
C1 C 0.162(2) 0.003(3) 0.417(2) 0.040(8) Uani 1 1 d . U . . .
H1 H 0.1323 0.0072 0.3860 0.047 Uiso 1 1 calc R . . . .

loop_
_atom_site_aniso_label
_atom_site_aniso_U_11
_atom_site_aniso_U_22
_atom_site_aniso_U_33
_atom_site_aniso_U_23
_atom_site_aniso_U_13
_atom_site_aniso_U_12
I2 0.041(3) 0.0482(18) 0.042(3) -0.0003(14) -0.0014(13) -0.0014(14)
I5 0.043(3) 0.058(2) 0.046(3) 0.0016(15) -0.0060(14) -0.0023(15)
I3 0.040(3) 0.0486(19) 0.052(3) -0.0024(15) 0.0009(13) -0.0034(15)
I4 0.050(3) 0.064(2) 0.036(3) -0.0002(16) 0.0049(14) -0.0044(15)
Co1 0.038(4) 0.042(3) 0.033(4) 0.001(2) -0.003(2) 0.006(2)
F1 0.046(10) 0.060(13) 0.058(14) -0.008(11) 0.006(8) -0.007(9)
F2 0.030(11) 0.054(12) 0.051(10) 0.007(8) -0.005(7) 0.006(9)
F3 0.063(6) 0.064(6) 0.065(6) -0.001(3) 0.000(3) 0.000(3)
N3 0.042(8) 0.035(8) 0.028(11) -0.003(7) -0.006(6) 0.004(6)
N5 0.039(9) 0.035(10) 0.037(7) 0.000(6) -0.001(5) 0.002(7)
N2 0.040(6) 0.044(7) 0.025(7) 0.001(5) -0.001(4) 0.008(4)
C36 0.039(9) 0.031(16) 0.057(8) 0.005(6) 0.006(5) 0.009(10)
C31 0.037(9) 0.021(14) 0.047(8) 0.007(7) 0.005(6) 0.014(9)
C27 0.050(17) 0.044(17) 0.034(9) -0.001(8) 0.000(8) 0.000(14)
C10 0.040(6) 0.044(7) 0.025(7) 0.001(5) -0.001(4) 0.008(4)
C8 0.040(6) 0.044(7) 0.025(7) 0.001(5) -0.001(4) 0.008(4)
C29 0.030(15) 0.029(13) 0.026(12) 0.010(9) 0.010(9) -0.017(11)
N6 0.039(10) 0.039(9) 0.032(8) 0.002(6) 0.004(6) -0.003(7)
C11 0.042(8) 0.036(10) 0.018(15) -0.008(10) -0.003(7) 0.007(6)
C24 0.044(17) 0.060(18) 0.039(11) 0.001(10) -0.003(10) 0.010(15)
C17 0.040(8) 0.045(7) 0.043(7) -0.003(5) -0.003(5) 0.007(6)
C18 0.040(8) 0.045(7) 0.043(7) -0.003(5) -0.003(5) 0.007(6)
C28 0.039(16) 0.026(15) 0.027(12) 0.007(9) 0.005(8) -0.015(11)
C21 0.041(13) 0.037(14) 0.044(8) -0.006(7) -0.003(6) 0.003(12)
C32 0.039(11) 0.032(17) 0.050(7) 0.002(7) 0.003(6) 0.007(10)
C5 0.042(9) 0.044(14) 0.035(12) 0.001(11) 0.003(7) 0.008(8)
C25 0.037(13) 0.036(13) 0.036(8) -0.001(7) -0.001(6) -0.003(11)
C20 0.040(8) 0.045(7) 0.043(7) -0.003(5) -0.003(5) 0.007(6)
C13 0.055(14) 0.11(3) 0.11(3) 0.07(3) -0.009(12) -0.002(11)
C35 0.036(10) 0.047(19) 0.052(8) 0.003(7) 0.000(6) -0.002(12)
C34 0.037(10) 0.047(18) 0.053(8) 0.003(8) -0.001(6) -0.001(12)
C12 0.047(11) 0.044(14) 0.026(18) -0.007(13) 0.000(9) 0.003(8)
C30 0.046(15) 0.050(16) 0.028(12) 0.003(9) 0.004(9) 0.005(13)
C16 0.040(8) 0.045(7) 0.043(7) -0.003(5) -0.003(5) 0.007(6)
C9 0.040(6) 0.044(7) 0.025(7) 0.001(5) -0.001(4) 0.008(4)
C19 0.040(8) 0.045(7) 0.043(7) -0.003(5) -0.003(5) 0.007(6)
C23 0.09(3) 0.11(3) 0.053(12) -0.018(12) -0.018(12) 0.06(3)
C22 0.06(2) 0.061(19) 0.049(11) -0.006(11) -0.010(10) 0.024(19)
C6 0.040(6) 0.044(7) 0.025(7) 0.001(5) -0.001(4) 0.008(4)
C26 0.056(14) 0.061(17) 0.036(8) -0.007(8) -0.005(8) 0.018(14)
C2 0.053(14) 0.044(16) 0.032(16) -0.010(12) 0.012(10) -0.001(12)
C14 0.056(13) 0.044(14) 0.04(2) 0.000(15) -0.005(11) 0.002(10)
C33 0.032(10) 0.037(16) 0.047(8) 0.006(7) -0.003(6) 0.007(10)
C7 0.040(6) 0.044(7) 0.025(7) 0.001(5) -0.001(4) 0.008(4)
C15 0.052(13) 0.039(13) 0.032(16) -0.001(13) -0.005(10) 0.007(9)
N4 0.040(8) 0.045(7) 0.043(7) -0.003(5) -0.003(5) 0.007(6)
I1 0.044(3) 0.0477(18) 0.041(3) -0.0009(15) 0.0040(13) -0.0005(14)
N1 0.038(9) 0.034(8) 0.030(10) -0.005(7) 0.008(6) 0.011(6)
C4 0.060(14) 0.07(2) 0.038(13) 0.012(14) -0.002(10) -0.008(13)
C3 0.059(15) 0.058(19) 0.034(16) -0.007(13) 0.009(10) -0.004(13)
C1 0.041(11) 0.046(14) 0.032(15) -0.010(11) 0.011(9) 0.004(10)

loop_
_atom_type_symbol
_atom_type_description
_atom_type_scat_dispersion_real
_atom_type_scat_dispersion_imag
_atom_type_scat_source
C C 0.0033 0.0016 'International Tables Vol C Tables 4.2.6.8 and 6.1.1.4'
H H 0.0000 0.0000 'International Tables Vol C Tables 4.2.6.8 and 6.1.1.4'
Co Co 0.3494 0.9721 'International Tables Vol C Tables 4.2.6.8 and 6.1.1.4'
F F 0.0171 0.0103 'International Tables Vol C Tables 4.2.6.8 and 6.1.1.4'
I I -0.4742 1.8119 'International Tables Vol C Tables 4.2.6.8 and 6.1.1.4'
N N 0.0061 0.0033 'International Tables Vol C Tables 4.2.6.8 and 6.1.1.4'

loop_
_geom_angle_atom_site_label_1
_geom_angle_atom_site_label_2
_geom_angle_atom_site_label_3
_geom_angle
_geom_angle_site_symmetry_1
_geom_angle_site_symmetry_3
_geom_angle_publ_flag
N3 Co1 N1 154.5(13) . . ?
N5 Co1 N3 92.3(14) . . ?
N5 Co1 N2 172.9(14) . . ?
N5 Co1 N6 79.9(14) . . ?
N5 Co1 N4 81.9(15) . . ?
N5 Co1 N1 113.1(13) . . ?
N2 Co1 N3 80.7(13) . . ?
N2 Co1 N6 100.4(14) . . ?
N2 Co1 N4 98.6(15) . . ?
N2 Co1 N1 73.9(13) . . ?
N6 Co1 N3 91.0(12) . . ?
N6 Co1 N1 94.9(12) . . ?
N4 Co1 N3 97.4(13) . . ?
N4 Co1 N6 160.2(15) . . ?
N4 Co1 N1 85.1(12) . . ?
C11 N3 Co1 110(2) . . ?
C15 N3 Co1 130(3) . . ?
C15 N3 C11 118(3) . . ?
C21 N5 Co1 115(3) . . ?
C25 N5 Co1 117(3) . . ?
C25 N5 C21 126(4) . . ?
C10 N2 Co1 115(2) . . ?
C6 N2 Co1 120(3) . . ?
C6 N2 C10 124(3) . . ?
F3 C36 C31 124(4) . . ?
F3 C36 C35 117(4) . . ?
C31 C36 C35 119(4) . . ?
C36 C31 C32 120(4) . . ?
C36 C31 I1 124(3) . . ?
C32 C31 I1 116(3) . . ?
C28 C27 H27 117.0 . . ?
C28 C27 C26 126(4) . . ?
C26 C27 H27 117.0 . . ?
C11 C10 N2 113(3) . . ?
C11 C10 C9 126(4) . . ?
C9 C10 N2 120(4) . . ?
C9 C8 H8 117.1 . . ?
C9 C8 C7 126(4) . . ?
C7 C8 H8 117.1 . . ?
C28 C29 H29 118.4 . . ?
C28 C29 C30 123(4) . . ?
C30 C29 H29 118.4 . . ?
C30 N6 Co1 124(3) . . ?
C26 N6 Co1 107(3) . . ?
C26 N6 C30 129(4) . . ?
N3 C11 C12 115(4) . . ?
C10 C11 N3 119(4) . . ?
C10 C11 C12 125(4) . . ?
C25 C24 H24 120.0 . . ?
C23 C24 H24 120.0 . . ?
C23 C24 C25 120(5) . . ?
C18 C17 H17 117.0 . . ?
C16 C17 H17 117.0 . . ?
C16 C17 C18 126(5) . . ?
C17 C18 H18 116.2 . . ?
C19 C18 C17 128(5) . . ?
C19 C18 H18 116.2 . . ?
C27 C28 C29 112(4) . . ?
C27 C28 H28 124.0 . . ?
C29 C28 H28 124.0 . . ?
N5 C21 C20 112(4) . . ?
N5 C21 C22 116(4) . . ?
C22 C21 C20 132(4) . . ?
F1 C32 C31 121(4) . . ?
F1 C32 C33 121(4) . . ?
C33 C32 C31 118(4) . . ?
C6 C5 N1 117(4) . . ?
C6 C5 C4 125(4) . . ?
N1 C5 C4 118(4) . . ?
N5 C25 C24 117(4) . . ?
N5 C25 C26 109(4) . . ?
C26 C25 C24 132(4) . . ?
C19 C20 C21 122(4) . . ?
N4 C20 C21 114(4) . . ?
N4 C20 C19 124(4) . . ?
C12 C13 H13 123.9 . . ?
C12 C13 C14 112(5) . . ?
C14 C13 H13 123.9 . . ?
C36 C35 I3 119(3) . . ?
C34 C35 I3 125(4) . . ?
C34 C35 C36 116(4) . . ?
C35 C34 F2 115(4) . . ?
C33 C34 F2 116(4) . . ?
C33 C34 C35 128(5) . . ?
C11 C12 H12 116.6 . . ?
C13 C12 C11 127(5) . . ?
C13 C12 H12 116.6 . . ?
C29 C30 H30 121.9 . . ?
N6 C30 C29 116(4) . . ?
N6 C30 H30 121.9 . . ?
C17 C16 H16 124.2 . . ?
C17 C16 N4 112(4) . . ?
N4 C16 H16 124.2 . . ?
C10 C9 H9 122.8 . . ?
C8 C9 C10 114(4) . . ?
C8 C9 H9 122.8 . . ?
C18 C19 C20 111(4) . . ?
C18 C19 H19 124.3 . . ?
C20 C19 H19 124.3 . . ?
C24 C23 H23 119.7 . . ?
C24 C23 C22 121(5) . . ?
C22 C23 H23 119.7 . . ?
C21 C22 H22 120.1 . . ?
C23 C22 C21 120(4) . . ?
C23 C22 H22 120.1 . . ?
N2 C6 C7 115(4) . . ?
C5 C6 N2 117(4) . . ?
C5 C6 C7 128(4) . . ?
N6 C26 C27 113(4) . . ?
N6 C26 C25 123(5) . . ?
C25 C26 C27 122(4) . . ?
C3 C2 H2 118.6 . . ?
C1 C2 H2 118.6 . . ?
C1 C2 C3 123(5) . . ?
C13 C14 H14 117.8 . . ?
C15 C14 C13 124(5) . . ?
C15 C14 H14 117.8 . . ?
C32 C33 I2 114(3) . . ?
C34 C33 I2 127(3) . . ?
C34 C33 C32 119(4) . . ?
C8 C7 C6 119(4) . . ?
C8 C7 H7 120.4 . . ?
C6 C7 H7 120.4 . . ?
N3 C15 H15 118.3 . . ?
C14 C15 N3 123(4) . . ?
C14 C15 H15 118.3 . . ?
C20 N4 Co1 115(3) . . ?
C20 N4 C16 119(3) . . ?
C16 N4 Co1 126(3) . . ?
C5 N1 Co1 109(3) . . ?
C5 N1 C1 125(4) . . ?
C1 N1 Co1 126(3) . . ?
C5 C4 H4 119.6 . . ?
C3 C4 C5 121(5) . . ?
C3 C4 H4 119.6 . . ?
C2 C3 H3 121.9 . . ?
C4 C3 C2 116(4) . . ?
C4 C3 H3 121.9 . . ?
C2 C1 N1 117(4) . . ?
C2 C1 H1 121.7 . . ?
N1 C1 H1 121.7 . . ?

loop_
_geom_bond_atom_site_label_1
_geom_bond_atom_site_label_2
_geom_bond_distance
_geom_bond_site_symmetry_2
_geom_bond_publ_flag
I2 C33 2.12(5) . ?
I3 C35 2.08(5) . ?
Co1 N3 2.12(3) . ?
Co1 N5 1.89(3) . ?
Co1 N2 1.93(3) . ?
Co1 N6 2.07(3) . ?
Co1 N4 2.00(3) . ?
Co1 N1 2.28(3) . ?
F1 C32 1.29(5) . ?
F2 C34 1.38(5) . ?
F3 C36 1.29(5) . ?
N3 C11 1.39(5) . ?
N3 C15 1.37(5) . ?
N5 C21 1.37(5) . ?
N5 C25 1.32(5) . ?
N2 C10 1.48(5) . ?
N2 C6 1.38(5) . ?
C36 C31 1.30(5) . ?
C36 C35 1.54(6) . ?
C31 C32 1.54(6) . ?
C31 I1 2.06(4) . ?
C27 H27 0.9300 . ?
C27 C28 1.36(5) . ?
C27 C26 1.46(6) . ?
C10 C11 1.36(5) . ?
C10 C9 1.41(6) . ?
C8 H8 0.9300 . ?
C8 C9 1.41(5) . ?
C8 C7 1.44(6) . ?
C29 H29 0.9300 . ?
C29 C28 1.39(6) . ?
C29 C30 1.41(5) . ?
N6 C30 1.31(5) . ?
N6 C26 1.25(6) . ?
C11 C12 1.47(6) . ?
C24 H24 0.9300 . ?
C24 C25 1.46(6) . ?
C24 C23 1.35(6) . ?
C17 H17 0.9300 . ?
C17 C18 1.31(6) . ?
C17 C16 1.26(6) . ?
C18 H18 0.9300 . ?
C18 C19 1.29(6) . ?
C28 H28 0.9300 . ?
C21 C20 1.50(6) . ?
C21 C22 1.46(6) . ?
C32 C33 1.42(6) . ?
C5 C6 1.30(6) . ?
C5 N1 1.31(5) . ?
C5 C4 1.41(6) . ?
C25 C26 1.39(6) . ?
C20 C19 1.43(6) . ?
C20 N4 1.27(5) . ?
C13 H13 0.9300 . ?
C13 C12 1.32(6) . ?
C13 C14 1.41(7) . ?
C35 C34 1.37(6) . ?
C34 C33 1.29(6) . ?
C12 H12 0.9300 . ?
C30 H30 0.9300 . ?
C16 H16 0.9300 . ?
C16 N4 1.55(6) . ?
C9 H9 0.9300 . ?
C19 H19 0.9300 . ?
C23 H23 0.9300 . ?
C23 C22 1.39(7) . ?
C22 H22 0.9300 . ?
C6 C7 1.45(6) . ?
C2 H2 0.9300 . ?
C2 C3 1.44(7) . ?
C2 C1 1.32(6) . ?
C14 H14 0.9300 . ?
C14 C15 1.29(6) . ?
C7 H7 0.9300 . ?
C15 H15 0.9300 . ?
N1 C1 1.32(5) . ?
C4 H4 0.9300 . ?
C4 C3 1.31(6) . ?
C3 H3 0.9300 . ?
C1 H1 0.9300 . ?
